data_2212670
loop_
_publ_author_name
'Jia-Cheng Li'
'Yu-Hong Feng'
'Qiang Lin'
'De-La Zhang'

_publ_section_title
;
 2-Anilino-4,6-dimethylpyrimidinium <i>p</i>-toluenesulfonate
;
_journal_coeditor_code RZ2098
_journal_issue 3
_journal_name_full 'Acta Crystallographica Section E'
_journal_page_first o1162
_journal_page_last o1163
_journal_paper_doi 10.1107/S1600536807004722
_journal_volume 63
_journal_year 2007
_chemical_formula_iupac 'C12 H14 N3 +, C7 H7 O3 S -'
_chemical_formula_moiety 'C12 H14 N3 +, C7 H7 O3 S -'
_chemical_formula_sum 'C19 H21 N3 O3 S'
_chemical_formula_weight 371.45
_chemical_name_systematic
;
2-Anilino-4,6-dimethylpyrimidinium p-toluenesulfonate
;
_space_group_IT_number 14
_symmetry_cell_setting monoclinic
_symmetry_space_group_name_Hall '-P 2ybc'
_symmetry_space_group_name_H-M 'P 1 21/c 1'
_atom_sites_solution_hydrogens geom
_atom_sites_solution_primary direct
_atom_sites_solution_secondary difmap
_cell_angle_alpha 90.00
_cell_angle_beta 106.069(4)
_cell_angle_gamma 90.00
_cell_formula_units_Z 4
_cell_length_a 8.0092(11)
_cell_length_b 9.7882(13)
_cell_length_c 24.937(3)
_cell_measurement_reflns_used 1879
_cell_measurement_temperature 293(2)
_cell_measurement_theta_max 22.3
_cell_measurement_theta_min 2.4
_cell_volume 1878.6(4)
_computing_cell_refinement 'SAINT (Bruker, 1999)'
_computing_data_collection 'SMART (Bruker, 1998)'
_computing_data_reduction SAINT
_computing_molecular_graphics 'ORTEPII (Johnson, 1976)'
_computing_publication_material SHELXL97
_computing_structure_refinement 'SHELXL97 (Sheldrick, 1997)'
_computing_structure_solution 'SHELXS97 (Sheldrick, 1997)'
_diffrn_ambient_temperature 293(2)
_diffrn_measured_fraction_theta_full 0.999
_diffrn_measured_fraction_theta_max 0.999
_diffrn_measurement_device_type 'Bruker APEX area-dectector'
_diffrn_measurement_method '\f and \w'
_diffrn_radiation_monochromator graphite
_diffrn_radiation_source 'fine-focus sealed tube'
_diffrn_radiation_type MoK\a
_diffrn_radiation_wavelength 0.71073
_diffrn_reflns_av_R_equivalents 0.0246
_diffrn_reflns_av_sigmaI/netI 0.0283
_diffrn_reflns_limit_h_max 9
_diffrn_reflns_limit_h_min -9
_diffrn_reflns_limit_k_max 11
_diffrn_reflns_limit_k_min -11
_diffrn_reflns_limit_l_max 29
_diffrn_reflns_limit_l_min -21
_diffrn_reflns_number 10011
_diffrn_reflns_theta_full 25.00
_diffrn_reflns_theta_max 25.00
_diffrn_reflns_theta_min 2.25
_diffrn_standards_decay_% 0
_diffrn_standards_number 0
_exptl_absorpt_coefficient_mu 0.196
_exptl_absorpt_correction_T_max 0.9293
_exptl_absorpt_correction_T_min 0.9118
_exptl_absorpt_correction_type multi-scan
_exptl_absorpt_process_details '(SADABS; Sheldrick, 1996)'
_exptl_crystal_colour colourless
_exptl_crystal_density_diffrn 1.313
_exptl_crystal_density_method 'not measured'
_exptl_crystal_description block
_exptl_crystal_F_000 784
_exptl_crystal_size_max 0.48
_exptl_crystal_size_mid 0.39
_exptl_crystal_size_min 0.38
_refine_diff_density_max 0.243
_refine_diff_density_min -0.349
_refine_ls_extinction_coef 0.044(3)
_refine_ls_extinction_expression Fc^*^=kFc[1+0.001xFc^2^\l^3^/sin(2\q)]^-1/4^
_refine_ls_extinction_method SHELXL97
_refine_ls_goodness_of_fit_ref 1.028
_refine_ls_hydrogen_treatment constr
_refine_ls_matrix_type full
_refine_ls_number_parameters 255
_refine_ls_number_reflns 3303
_refine_ls_number_restraints 0
_refine_ls_restrained_S_all 1.028
_refine_ls_R_factor_all 0.0565
_refine_ls_R_factor_gt 0.0454
_refine_ls_shift/su_max 0.001
_refine_ls_shift/su_mean 0.000
_refine_ls_structure_factor_coef Fsqd
_refine_ls_weighting_details 'calc w=1/[\s^2^(Fo^2^)+(0.067P)^2^+0.4961P] where P=(Fo^2^+2Fc^2^)/3'
_refine_ls_weighting_scheme calc
_refine_ls_wR_factor_gt 0.1182
_refine_ls_wR_factor_ref 0.1261
_reflns_number_gt 2683
_reflns_number_total 3303
_reflns_threshold_expression I>2\s(I)
_cod_data_source_file rz2098.cif
_cod_data_source_block I
_cod_depositor_comments
;
The following automatic conversions were performed:
'_symmetry_cell_setting' value 'Monoclinic' changed to 'monoclinic'
according to '/home/saulius/struct/CIF-dictionaries/cif_core.dic'
dictionary named 'cif_core.dic' version 2.4.1 from 2010-06-29.

Automatic conversion script
Id: cif_fix_enum 1527 2010-12-29 10:47:43Z saulius 

The following automatic conversions were performed:

'_symmetry_cell_setting' value 'Monoclinic' changed to 'monoclinic'
according to /home/saulius/struct/CIF-dictionaries/cif_core.dic
dictionary named 'cif_core.dic' version 2.4.1 from 2010-06-29.

Automatic conversion script
Id: cif_fix_values 1715 2011-07-08 13:25:40Z adriana 
;
_cod_original_sg_symbol_H-M 'P 21/c'
_cod_database_code 2212670
_cod_database_fobs_code 2212670

loop_
_symmetry_equiv_pos_as_xyz
'x, y, z'
'-x, y+1/2, -z+1/2'
'-x, -y, -z'
'x, -y-1/2, z-1/2'

loop_
_atom_site_type_symbol
_atom_site_label
_atom_site_fract_x
_atom_site_fract_y
_atom_site_fract_z
_atom_site_U_iso_or_equiv
_atom_site_adp_type
_atom_site_calc_flag
_atom_site_refinement_flags
_atom_site_occupancy
S S1 0.78684(7) 0.77165(6) 0.88039(2) 0.0567(2) Uani d . 1
O O1 0.9210(2) 0.8481(2) 0.86617(8) 0.0843(6) Uani d . 1
O O2 0.7731(2) 0.63079(16) 0.86121(7) 0.0759(5) Uani d . 1
O O3 0.7962(2) 0.77676(16) 0.93952(6) 0.0673(5) Uani d . 1
C C13 0.1082(4) 1.0473(4) 0.76111(14) 0.1049(11) Uani d . 1
H H13A 0.0129 0.9852 0.7575 0.142(15) Uiso d R 1
H H13B 0.1114 1.0773 0.7248 0.126(13) Uiso d R 1
H H13C 0.0933 1.1248 0.7829 0.20(2) Uiso d R 1
C C14 0.2769(3) 0.9763(3) 0.78937(10) 0.0732(7) Uani d . 1
C C15 0.4267(3) 1.0035(3) 0.77414(10) 0.0729(7) Uani d . 1
H H15 0.4225 1.0645 0.7452 0.074(7) Uiso d R 1
C C16 0.5816(3) 0.9411(2) 0.80134(9) 0.0627(6) Uani d . 1
H H16 0.6812 0.9594 0.7904 0.073(7) Uiso d R 1
C C17 0.5895(3) 0.8517(2) 0.84458(8) 0.0525(5) Uani d . 1
C C18 0.4414(3) 0.8249(3) 0.86023(12) 0.0719(7) Uani d . 1
H H18 0.4455 0.7655 0.8897 0.083(8) Uiso d R 1
C C19 0.2878(4) 0.8856(3) 0.83267(12) 0.0813(8) Uani d . 1
H H19 0.1879 0.8653 0.8432 0.095(9) Uiso d R 1
N N1 0.1984(2) 0.59024(17) 1.07156(7) 0.0528(4) Uani d . 1
H H1 0.1969 0.5155 1.0896 0.063 Uiso calc R 1
N N2 0.2366(2) 0.69754(17) 0.99161(7) 0.0545(4) Uani d . 1
N N3 0.2403(2) 0.46065(17) 0.99940(7) 0.0541(5) Uani d . 1
H H3A 0.2253 0.3932 1.0197 0.065 Uiso calc R 1
C C1 0.1472(4) 0.7047(3) 1.15184(11) 0.0765(7) Uani d . 1
H H1A 0.2438 0.6590 1.1769 0.126(12) Uiso d R 1
H H1B 0.1388 0.7961 1.1649 0.116(11) Uiso d R 1
H H1C 0.0421 0.6559 1.1504 0.169(17) Uiso d R 1
C C2 0.1741(3) 0.7100(2) 1.09487(9) 0.0561(5) Uani d . 1
C C3 0.1784(3) 0.8263(2) 1.06563(10) 0.0618(6) Uani d . 1
H H3 0.1576 0.9106 1.0798 0.068(7) Uiso d R 1
C C4 0.2140(3) 0.8175(2) 1.01417(9) 0.0573(5) Uani d . 1
C C5 0.2327(4) 0.9412(2) 0.98187(11) 0.0772(7) Uani d . 1
H H5A 0.1565 0.9338 0.9447 0.135(13) Uiso d R 1
H H5B 0.2023 1.0207 0.9997 0.103(9) Uiso d R 1
H H5C 0.3505 0.9491 0.9802 0.124(13) Uiso d R 1
C C6 0.2253(3) 0.5853(2) 1.01991(8) 0.0486(5) Uani d . 1
C C7 0.2775(3) 0.4250(2) 0.94878(8) 0.0501(5) Uani d . 1
C C8 0.2616(3) 0.5123(2) 0.90382(9) 0.0655(6) Uani d . 1
H H8 0.2232 0.6015 0.9053 0.074(7) Uiso d R 1
C C9 0.3033(4) 0.4653(3) 0.85691(11) 0.0739(7) Uani d . 1
H H9 0.2971 0.5247 0.8273 0.091(9) Uiso d R 1
C C10 0.3542(3) 0.3328(3) 0.85300(11) 0.0711(7) Uani d . 1
H H10 0.3803 0.3020 0.8210 0.079(8) Uiso d R 1
C C11 0.3654(3) 0.2462(3) 0.89669(11) 0.0710(7) Uani d . 1
H H11 0.3990 0.1561 0.8941 0.086(8) Uiso d R 1
C C12 0.3279(3) 0.2909(2) 0.94461(10) 0.0608(6) Uani d . 1
H H12 0.3364 0.2307 0.9741 0.055(6) Uiso d R 1

loop_
_atom_site_aniso_label
_atom_site_aniso_U_11
_atom_site_aniso_U_22
_atom_site_aniso_U_33
_atom_site_aniso_U_12
_atom_site_aniso_U_13
_atom_site_aniso_U_23
S1 0.0670(4) 0.0518(3) 0.0573(4) -0.0058(2) 0.0275(3) 0.0003(2)
O1 0.0629(10) 0.0979(14) 0.0974(13) -0.0080(9) 0.0315(9) 0.0280(10)
O2 0.1141(14) 0.0564(10) 0.0629(10) 0.0098(9) 0.0341(9) -0.0035(7)
O3 0.0910(12) 0.0576(10) 0.0551(9) -0.0086(8) 0.0232(8) -0.0045(7)
C13 0.075(2) 0.157(3) 0.079(2) 0.026(2) 0.0170(15) -0.020(2)
C14 0.0665(15) 0.0955(19) 0.0595(14) 0.0034(13) 0.0207(12) -0.0227(13)
C15 0.0763(17) 0.0885(18) 0.0560(14) 0.0051(14) 0.0215(12) 0.0041(13)
C16 0.0625(14) 0.0771(16) 0.0560(13) -0.0073(11) 0.0289(11) 0.0017(11)
C17 0.0623(13) 0.0503(11) 0.0521(12) -0.0123(10) 0.0278(10) -0.0090(9)
C18 0.0709(16) 0.0750(16) 0.0806(17) -0.0127(13) 0.0390(13) 0.0034(13)
C19 0.0656(16) 0.104(2) 0.0871(19) -0.0128(15) 0.0416(15) -0.0135(16)
N1 0.0591(11) 0.0466(10) 0.0545(10) -0.0021(8) 0.0185(8) -0.0026(8)
N2 0.0622(11) 0.0427(9) 0.0571(10) 0.0020(8) 0.0142(8) -0.0001(8)
N3 0.0730(12) 0.0392(9) 0.0536(10) -0.0012(8) 0.0235(9) -0.0009(7)
C1 0.091(2) 0.0779(18) 0.0699(16) -0.0033(15) 0.0369(15) -0.0162(13)
C2 0.0528(12) 0.0559(13) 0.0597(13) -0.0007(9) 0.0160(10) -0.0110(10)
C3 0.0658(14) 0.0491(13) 0.0698(15) 0.0047(10) 0.0180(11) -0.0121(11)
C4 0.0597(13) 0.0451(11) 0.0633(13) 0.0024(9) 0.0110(10) -0.0045(10)
C5 0.106(2) 0.0454(13) 0.0806(19) 0.0031(13) 0.0263(16) 0.0030(11)
C6 0.0482(11) 0.0443(11) 0.0526(11) -0.0005(8) 0.0127(9) -0.0020(9)
C7 0.0513(11) 0.0455(11) 0.0544(12) -0.0044(9) 0.0163(9) -0.0056(9)
C8 0.0882(17) 0.0500(13) 0.0631(14) -0.0016(12) 0.0290(12) -0.0009(10)
C9 0.0946(18) 0.0700(16) 0.0650(15) -0.0063(14) 0.0352(13) -0.0008(13)
C10 0.0733(16) 0.0803(17) 0.0667(16) -0.0049(13) 0.0310(12) -0.0171(13)
C11 0.0779(16) 0.0610(15) 0.0755(17) 0.0113(12) 0.0234(13) -0.0125(12)
C12 0.0718(15) 0.0491(13) 0.0618(14) 0.0050(10) 0.0192(11) -0.0003(10)

loop_
_atom_type_symbol
_atom_type_description
_atom_type_scat_dispersion_real
_atom_type_scat_dispersion_imag
_atom_type_scat_source
C C 0.0033 0.0016 'International Tables Vol C Tables 4.2.6.8 and 6.1.1.4'
H H 0.0000 0.0000 'International Tables Vol C Tables 4.2.6.8 and 6.1.1.4'
N N 0.0061 0.0033 'International Tables Vol C Tables 4.2.6.8 and 6.1.1.4'
O O 0.0106 0.0060 'International Tables Vol C Tables 4.2.6.8 and 6.1.1.4'
S S 0.1246 0.1234 'International Tables Vol C Tables 4.2.6.8 and 6.1.1.4'

loop_
_geom_angle_atom_site_label_1
_geom_angle_atom_site_label_2
_geom_angle_atom_site_label_3
_geom_angle
_geom_angle_publ_flag
O1 S1 O2 114.07(12) yes
O1 S1 O3 113.65(11) yes
O2 S1 O3 110.10(9) yes
O1 S1 C17 105.68(10) ?
O2 S1 C17 106.16(10) ?
O3 S1 C17 106.51(10) ?
C14 C13 H13A 109.7 ?
C14 C13 H13B 109.1 ?
H13A C13 H13B 109.5 ?
C14 C13 H13C 109.6 ?
H13A C13 H13C 109.5 ?
H13B C13 H13C 109.5 ?
C15 C14 C19 117.9(2) ?
C15 C14 C13 121.1(3) ?
C19 C14 C13 121.0(3) ?
C14 C15 C16 120.7(2) ?
C14 C15 H15 119.4 ?
C16 C15 H15 120.0 ?
C17 C16 C15 120.4(2) ?
C17 C16 H16 119.7 ?
C15 C16 H16 119.9 ?
C18 C17 C16 119.2(2) ?
C18 C17 S1 119.58(18) ?
C16 C17 S1 121.23(16) ?
C19 C18 C17 120.1(2) ?
C19 C18 H18 119.9 ?
C17 C18 H18 119.9 ?
C18 C19 C14 121.7(2) ?
C18 C19 H19 119.3 ?
C14 C19 H19 119.0 ?
C2 N1 C6 121.20(18) ?
C2 N1 H1 119.4 ?
C6 N1 H1 119.4 ?
C6 N2 C4 117.92(19) yes
C6 N3 C7 128.78(17) ?
C6 N3 H3A 115.6 ?
C7 N3 H3A 115.6 ?
C2 C1 H1A 109.4 ?
C2 C1 H1B 109.4 ?
H1A C1 H1B 109.5 ?
C2 C1 H1C 109.7 ?
H1A C1 H1C 109.5 ?
H1B C1 H1C 109.5 ?
N1 C2 C3 118.1(2) yes
N1 C2 C1 117.1(2) yes
C3 C2 C1 124.8(2) ?
C2 C3 C4 119.0(2) yes
C2 C3 H3 120.4 ?
C4 C3 H3 120.6 ?
N2 C4 C3 122.0(2) yes
N2 C4 C5 116.3(2) ?
C3 C4 C5 121.7(2) ?
C4 C5 H5A 109.2 ?
C4 C5 H5B 109.5 ?
H5A C5 H5B 109.5 ?
C4 C5 H5C 109.7 ?
H5A C5 H5C 109.5 ?
H5B C5 H5C 109.5 ?
N2 C6 N3 121.72(18) ?
N2 C6 N1 121.74(17) yes
N3 C6 N1 116.54(17) ?
C12 C7 C8 119.1(2) ?
C12 C7 N3 115.94(19) ?
C8 C7 N3 124.94(19) ?
C9 C8 C7 119.3(2) ?
C9 C8 H8 120.4 ?
C7 C8 H8 120.2 ?
C10 C9 C8 121.4(2) ?
C10 C9 H9 119.1 ?
C8 C9 H9 119.5 ?
C11 C10 C9 119.1(2) ?
C11 C10 H10 120.2 ?
C9 C10 H10 120.7 ?
C10 C11 C12 120.8(2) ?
C10 C11 H11 119.4 ?
C12 C11 H11 119.7 ?
C11 C12 C7 120.2(2) ?
C11 C12 H12 119.9 ?
C7 C12 H12 120.0 ?

loop_
_geom_bond_atom_site_label_1
_geom_bond_atom_site_label_2
_geom_bond_distance
_geom_bond_publ_flag
S1 O1 1.4318(17) yes
S1 O2 1.4535(17) yes
S1 O3 1.4565(16) yes
S1 C17 1.768(2) ?
C13 C14 1.510(4) ?
C13 H13A 0.9601 ?
C13 H13B 0.9600 ?
C13 H13C 0.9600 ?
C14 C15 1.381(4) ?
C14 C19 1.381(4) ?
C15 C16 1.381(3) ?
C15 H15 0.9299 ?
C16 C17 1.376(3) ?
C16 H16 0.9300 ?
C17 C18 1.373(3) ?
C18 C19 1.368(4) ?
C18 H18 0.9299 ?
C19 H19 0.9300 ?
N1 C2 1.346(3) yes
N1 C6 1.365(2) yes
N1 H1 0.8600 ?
N2 C6 1.323(3) yes
N2 C4 1.335(3) yes
N3 C6 1.341(2) yes
N3 C7 1.419(3) ?
N3 H3A 0.8600 ?
C1 C2 1.496(3) ?
C1 H1A 0.9600 ?
C1 H1B 0.9600 ?
C1 H1C 0.9600 ?
C2 C3 1.358(3) ?
C3 C4 1.392(3) ?
C3 H3 0.9299 ?
C4 C5 1.485(3) ?
C5 H5A 0.9601 ?
C5 H5B 0.9600 ?
C5 H5C 0.9600 ?
C7 C12 1.385(3) ?
C7 C8 1.387(3) ?
C8 C9 1.381(3) ?
C8 H8 0.9299 ?
C9 C10 1.371(4) ?
C9 H9 0.9299 ?
C10 C11 1.363(4) ?
C10 H10 0.9300 ?
C11 C12 1.381(3) ?
C11 H11 0.9300 ?
C12 H12 0.9300 ?

loop_
_geom_hbond_atom_site_label_D
_geom_hbond_atom_site_label_H
_geom_hbond_atom_site_label_A
_geom_hbond_site_symmetry_A
_geom_hbond_distance_DH
_geom_hbond_distance_HA
_geom_hbond_distance_DA
_geom_hbond_angle_DHA
_geom_hbond_publ_flag
N3 H3A O3 3_667 0.86 1.98 2.837(2) 172.8 yes
N1 H1 O2 3_667 0.86 1.86 2.708(2) 169.2 yes
C5 H5A O1 1_455 0.96 2.46 3.376(3) 159 yes
C5 H5B O3 3_677 0.96 2.49 3.430(2) 165 yes
C19 H19 O1 1_455 0.93 2.37 3.289(4) 171 yes

loop_
_geom_torsion_atom_site_label_1
_geom_torsion_atom_site_label_2
_geom_torsion_atom_site_label_3
_geom_torsion_atom_site_label_4
_geom_torsion
C19 C14 C15 C16 0.4(4)
C13 C14 C15 C16 178.1(3)
C14 C15 C16 C17 -0.7(4)
C15 C16 C17 C18 0.2(3)
C15 C16 C17 S1 -179.47(18)
O1 S1 C17 C18 -163.62(19)
O2 S1 C17 C18 74.9(2)
O3 S1 C17 C18 -42.4(2)
O1 S1 C17 C16 16.1(2)
O2 S1 C17 C16 -105.39(19)
O3 S1 C17 C16 137.28(18)
C16 C17 C18 C19 0.6(4)
S1 C17 C18 C19 -179.6(2)
C17 C18 C19 C14 -1.0(4)
C15 C14 C19 C18 0.5(4)
C13 C14 C19 C18 -177.2(3)
C6 N1 C2 C3 -0.5(3)
C6 N1 C2 C1 -179.5(2)
N1 C2 C3 C4 -2.4(3)
C1 C2 C3 C4 176.5(2)
C6 N2 C4 C3 -0.4(3)
C6 N2 C4 C5 178.3(2)
C2 C3 C4 N2 3.0(3)
C2 C3 C4 C5 -175.7(2)
C4 N2 C6 N3 177.64(19)
C4 N2 C6 N1 -2.6(3)
C7 N3 C6 N2 3.5(3)
C7 N3 C6 N1 -176.31(18)
C2 N1 C6 N2 3.1(3)
C2 N1 C6 N3 -177.10(18)
C6 N3 C7 C12 164.4(2)
C6 N3 C7 C8 -17.7(3)
C12 C7 C8 C9 -2.7(3)
N3 C7 C8 C9 179.5(2)
C7 C8 C9 C10 2.3(4)
C8 C9 C10 C11 -0.7(4)
C9 C10 C11 C12 -0.6(4)
C10 C11 C12 C7 0.2(4)
C8 C7 C12 C11 1.4(3)
N3 C7 C12 C11 179.4(2)

loop_
_cod_related_entry_id
_cod_related_entry_database
_cod_related_entry_code
1 ChemSpider 13756753
